data_1502093
loop_
_publ_author_name
'Zhang, Line'
'Ang, Gim Yean'
'Chiba, Shunsuke'

_publ_contact_author
;
Dr Shunsuke Chiba
Division of Chemistry and Biological Chemistry
School of Physical and Mathematical Sciences
Nanyang Technological University
21 Nanyang Link
Singapore 637371
Singapore
;
_publ_section_title
;
 Copper-catalyzed benzylic C-H oxygenation under an oxygen atmosphere via
 N-H imines as an intramolecular directing group.
;
_journal_issue 7
_journal_name_full 'Organic letters'
_journal_page_first 1622
_journal_page_last 1625
_journal_paper_doi 10.1021/ol200425c
_journal_volume 13
_journal_year 2011
_chemical_formula_moiety 'C20 H23 N O2'
_chemical_formula_sum 'C20 H23 N O2'
_chemical_formula_weight 309.39
_chemical_name_systematic
; 
 ? 
;
_space_group_IT_number 2
_symmetry_cell_setting triclinic
_symmetry_space_group_name_Hall '-P 1'
_symmetry_space_group_name_H-M 'P -1'
_atom_sites_solution_hydrogens geom
_atom_sites_solution_primary direct
_atom_sites_solution_secondary difmap
_audit_creation_method SHELXL-97
_cell_angle_alpha 102.882(2)
_cell_angle_beta 95.326(2)
_cell_angle_gamma 100.637(2)
_cell_formula_units_Z 2
_cell_length_a 8.1184(5)
_cell_length_b 10.0564(6)
_cell_length_c 10.6131(6)
_cell_measurement_reflns_used 8508
_cell_measurement_temperature 103(2)
_cell_measurement_theta_max 31.05
_cell_measurement_theta_min 2.13
_cell_volume 821.99(9)
_computing_cell_refinement 'Bruker SAINT'
_computing_data_collection 'Bruker APEX2'
_computing_data_reduction 'Bruker SAINT'
_computing_molecular_graphics 'Bruker SHELXTL'
_computing_publication_material 'Bruker SHELXTL'
_computing_structure_refinement 'SHELXL-97 (Sheldrick, 2008)'
_computing_structure_solution 'SHELXS-97 (Sheldrick, 2008)'
_diffrn_ambient_temperature 103(2)
_diffrn_measured_fraction_theta_full 0.993
_diffrn_measured_fraction_theta_max 0.993
_diffrn_measurement_device_type 'Bruker APEX-II CCD'
_diffrn_measurement_method '\f and \w scans'
_diffrn_radiation_monochromator graphite
_diffrn_radiation_source 'fine-focus sealed tube'
_diffrn_radiation_type MoK\a
_diffrn_radiation_wavelength 0.71073
_diffrn_reflns_av_R_equivalents 0.0241
_diffrn_reflns_av_sigmaI/netI 0.0248
_diffrn_reflns_limit_h_max 11
_diffrn_reflns_limit_h_min -11
_diffrn_reflns_limit_k_max 13
_diffrn_reflns_limit_k_min -14
_diffrn_reflns_limit_l_max 15
_diffrn_reflns_limit_l_min -15
_diffrn_reflns_number 19037
_diffrn_reflns_theta_full 31.06
_diffrn_reflns_theta_max 31.06
_diffrn_reflns_theta_min 1.99
_exptl_absorpt_coefficient_mu 0.080
_exptl_absorpt_correction_T_max 0.9764
_exptl_absorpt_correction_T_min 0.9687
_exptl_absorpt_correction_type multi-scan
_exptl_absorpt_process_details sadabs
_exptl_crystal_colour colourless
_exptl_crystal_density_diffrn 1.250
_exptl_crystal_density_method 'not measured'
_exptl_crystal_description block
_exptl_crystal_F_000 332
_exptl_crystal_size_max 0.40
_exptl_crystal_size_mid 0.40
_exptl_crystal_size_min 0.30
_refine_diff_density_max 0.439
_refine_diff_density_min -0.268
_refine_diff_density_rms 0.072
_refine_ls_extinction_method none
_refine_ls_goodness_of_fit_ref 1.084
_refine_ls_hydrogen_treatment mixed
_refine_ls_matrix_type full
_refine_ls_number_parameters 217
_refine_ls_number_reflns 5241
_refine_ls_number_restraints 0
_refine_ls_restrained_S_all 1.084
_refine_ls_R_factor_all 0.0499
_refine_ls_R_factor_gt 0.0410
_refine_ls_shift/su_max 0.001
_refine_ls_shift/su_mean 0.000
_refine_ls_structure_factor_coef Fsqd
_refine_ls_weighting_details 'calc w=1/[\s^2^(Fo^2^)+(0.0729P)^2^+0.1809P] where P=(Fo^2^+2Fc^2^)/3'
_refine_ls_weighting_scheme calc
_refine_ls_wR_factor_gt 0.1183
_refine_ls_wR_factor_ref 0.1300
_reflns_number_gt 4444
_reflns_number_total 5241
_reflns_threshold_expression >2sigma(I)
_cod_data_source_file ol200425c_si_002.cif
_cod_data_source_block 5ta
_cod_depositor_comments
;
The following automatic conversions were performed:

'_symmetry_cell_setting' value 'Triclinic' changed to 'triclinic'
according to /home/saulius/struct/CIF-dictionaries/cif_core.dic
dictionary named 'cif_core.dic' version 2.4.1 from 2010-06-29.

Automatic conversion script
Id: cif_fix_values 1715 2011-07-08 13:25:40Z adriana 
;
_cod_original_cell_volume 821.99(8)
_cod_original_sg_symbol_H-M P-1
_cod_database_code 1502093

loop_
_symmetry_equiv_pos_as_xyz
'x, y, z'
'-x, -y, -z'

loop_
_atom_site_label
_atom_site_type_symbol
_atom_site_fract_x
_atom_site_fract_y
_atom_site_fract_z
_atom_site_U_iso_or_equiv
_atom_site_adp_type
_atom_site_occupancy
_atom_site_symmetry_multiplicity
_atom_site_calc_flag
_atom_site_refinement_flags
C1 C 0.09304(12) 0.29066(9) 0.64831(9) 0.01649(18) Uani 1 1 d .
H1A H -0.0065 0.2785 0.6952 0.020 Uiso 1 1 calc R
H1B H 0.0520 0.2920 0.5579 0.020 Uiso 1 1 calc R
C2 C 0.17829(13) 0.16657(10) 0.64461(10) 0.01960(19) Uani 1 1 d .
H2A H 0.0932 0.0787 0.6083 0.024 Uiso 1 1 calc R
H2B H 0.2665 0.1706 0.5863 0.024 Uiso 1 1 calc R
C3 C 0.25890(14) 0.16618(10) 0.78033(11) 0.0208(2) Uani 1 1 d .
H3A H 0.1693 0.1502 0.8358 0.025 Uiso 1 1 calc R
H3B H 0.3203 0.0890 0.7734 0.025 Uiso 1 1 calc R
C4 C 0.38161(13) 0.30474(10) 0.84356(10) 0.0207(2) Uani 1 1 d .
H4A H 0.4770 0.3162 0.7924 0.025 Uiso 1 1 calc R
H4B H 0.4283 0.3038 0.9328 0.025 Uiso 1 1 calc R
C5 C 0.29439(12) 0.42780(10) 0.85046(9) 0.01656(18) Uani 1 1 d .
H5A H 0.3786 0.5159 0.8881 0.020 Uiso 1 1 calc R
H5B H 0.2066 0.4213 0.9089 0.020 Uiso 1 1 calc R
C6 C 0.21212(11) 0.43088(9) 0.71546(9) 0.01264(16) Uani 1 1 d .
C7 C 0.12501(11) 0.55263(9) 0.72203(9) 0.01298(17) Uani 1 1 d .
C8 C -0.03053(12) 0.55059(10) 0.76955(10) 0.01733(18) Uani 1 1 d .
H8 H -0.0804 0.4730 0.8005 0.021 Uiso 1 1 calc R
C9 C -0.11288(12) 0.66025(11) 0.77211(10) 0.0201(2) Uani 1 1 d .
H9 H -0.2191 0.6568 0.8034 0.024 Uiso 1 1 calc R
C10 C -0.03982(13) 0.77516(10) 0.72883(10) 0.01921(19) Uani 1 1 d .
H10 H -0.0960 0.8503 0.7300 0.023 Uiso 1 1 calc R
C11 C 0.11574(12) 0.77937(10) 0.68390(9) 0.01596(18) Uani 1 1 d .
H11 H 0.1663 0.8582 0.6551 0.019 Uiso 1 1 calc R
C12 C 0.19905(11) 0.66914(9) 0.68052(8) 0.01243(16) Uani 1 1 d .
C13 C 0.37165(11) 0.67912(9) 0.63328(9) 0.01261(17) Uani 1 1 d .
C14 C 0.49254(11) 0.81590(9) 0.70431(9) 0.01248(16) Uani 1 1 d .
C15 C 0.54389(12) 0.84093(10) 0.83821(9) 0.01530(18) Uani 1 1 d .
H15 H 0.5065 0.7714 0.8830 0.018 Uiso 1 1 calc R
C16 C 0.64897(12) 0.96636(10) 0.90651(9) 0.01642(18) Uani 1 1 d .
H16 H 0.6850 0.9807 0.9972 0.020 Uiso 1 1 calc R
C17 C 0.70257(12) 1.07182(10) 0.84435(9) 0.01541(18) Uani 1 1 d .
C18 C 0.80894(13) 1.20974(11) 0.92245(10) 0.0218(2) Uani 1 1 d .
H18A H 0.9288 1.2099 0.9169 0.033 Uiso 1 1 calc R
H18B H 0.7898 1.2239 1.0139 0.033 Uiso 1 1 calc R
H18C H 0.7774 1.2852 0.8874 0.033 Uiso 1 1 calc R
C19 C 0.65198(12) 1.04625(10) 0.71044(9) 0.01673(18) Uani 1 1 d .
H19 H 0.6885 1.1161 0.6659 0.020 Uiso 1 1 calc R
C20 C 0.54828(12) 0.91924(9) 0.64094(9) 0.01510(17) Uani 1 1 d .
H20 H 0.5156 0.9034 0.5496 0.018 Uiso 1 1 calc R
N1 N 0.35324(11) 0.66007(9) 0.49445(8) 0.01655(17) Uani 1 1 d .
H1N H 0.2762(19) 0.5819(17) 0.4586(15) 0.031(4) Uiso 1 1 d .
H2N H 0.454(2) 0.6532(16) 0.4659(15) 0.030(4) Uiso 1 1 d .
O1 O 0.33693(8) 0.44153(7) 0.62782(7) 0.01491(14) Uani 1 1 d .
O2 O 0.45329(8) 0.57720(6) 0.67843(7) 0.01474(14) Uani 1 1 d .

loop_
_atom_site_aniso_label
_atom_site_aniso_U_11
_atom_site_aniso_U_22
_atom_site_aniso_U_33
_atom_site_aniso_U_23
_atom_site_aniso_U_13
_atom_site_aniso_U_12
C1 0.0167(4) 0.0124(4) 0.0176(4) 0.0013(3) -0.0015(3) 0.0008(3)
C2 0.0229(5) 0.0120(4) 0.0217(5) 0.0008(3) 0.0015(4) 0.0031(3)
C3 0.0244(5) 0.0139(4) 0.0259(5) 0.0069(4) 0.0028(4) 0.0061(3)
C4 0.0230(5) 0.0171(4) 0.0220(5) 0.0062(4) -0.0036(4) 0.0057(4)
C5 0.0206(4) 0.0133(4) 0.0143(4) 0.0023(3) -0.0010(3) 0.0032(3)
C6 0.0128(4) 0.0113(4) 0.0136(4) 0.0023(3) 0.0019(3) 0.0028(3)
C7 0.0130(4) 0.0122(4) 0.0130(4) 0.0013(3) 0.0003(3) 0.0038(3)
C8 0.0149(4) 0.0160(4) 0.0207(4) 0.0037(3) 0.0037(3) 0.0026(3)
C9 0.0137(4) 0.0215(4) 0.0247(5) 0.0024(4) 0.0035(3) 0.0063(3)
C10 0.0173(4) 0.0189(4) 0.0219(5) 0.0022(3) 0.0005(3) 0.0095(3)
C11 0.0172(4) 0.0140(4) 0.0174(4) 0.0040(3) 0.0005(3) 0.0059(3)
C12 0.0122(4) 0.0125(4) 0.0124(4) 0.0021(3) 0.0002(3) 0.0041(3)
C13 0.0143(4) 0.0109(4) 0.0140(4) 0.0038(3) 0.0025(3) 0.0049(3)
C14 0.0124(4) 0.0118(4) 0.0139(4) 0.0031(3) 0.0027(3) 0.0038(3)
C15 0.0177(4) 0.0148(4) 0.0143(4) 0.0052(3) 0.0037(3) 0.0031(3)
C16 0.0173(4) 0.0181(4) 0.0132(4) 0.0029(3) 0.0021(3) 0.0034(3)
C17 0.0136(4) 0.0149(4) 0.0168(4) 0.0019(3) 0.0035(3) 0.0026(3)
C18 0.0205(5) 0.0187(4) 0.0219(5) 0.0005(4) 0.0030(4) -0.0016(4)
C19 0.0186(4) 0.0142(4) 0.0178(4) 0.0058(3) 0.0037(3) 0.0018(3)
C20 0.0179(4) 0.0146(4) 0.0133(4) 0.0046(3) 0.0026(3) 0.0032(3)
N1 0.0198(4) 0.0158(4) 0.0130(3) 0.0015(3) 0.0030(3) 0.0032(3)
O1 0.0166(3) 0.0093(3) 0.0181(3) 0.0013(2) 0.0052(2) 0.0019(2)
O2 0.0129(3) 0.0093(3) 0.0221(3) 0.0043(2) 0.0016(2) 0.0023(2)

loop_
_atom_type_symbol
_atom_type_description
_atom_type_scat_dispersion_real
_atom_type_scat_dispersion_imag
_atom_type_scat_source
C C 0.0033 0.0016 'International Tables Vol C Tables 4.2.6.8 and 6.1.1.4'
H H 0.0000 0.0000 'International Tables Vol C Tables 4.2.6.8 and 6.1.1.4'
N N 0.0061 0.0033 'International Tables Vol C Tables 4.2.6.8 and 6.1.1.4'
O O 0.0106 0.0060 'International Tables Vol C Tables 4.2.6.8 and 6.1.1.4'

loop_
_geom_angle_atom_site_label_1
_geom_angle_atom_site_label_2
_geom_angle_atom_site_label_3
_geom_angle
C2 C1 C6 112.76(8)
C2 C1 H1A 109.0
C6 C1 H1A 109.0
C2 C1 H1B 109.0
C6 C1 H1B 109.0
H1A C1 H1B 107.8
C3 C2 C1 111.69(8)
C3 C2 H2A 109.3
C1 C2 H2A 109.3
C3 C2 H2B 109.3
C1 C2 H2B 109.3
H2A C2 H2B 107.9
C4 C3 C2 110.72(8)
C4 C3 H3A 109.5
C2 C3 H3A 109.5
C4 C3 H3B 109.5
C2 C3 H3B 109.5
H3A C3 H3B 108.1
C3 C4 C5 111.44(8)
C3 C4 H4A 109.3
C5 C4 H4A 109.3
C3 C4 H4B 109.3
C5 C4 H4B 109.3
H4A C4 H4B 108.0
C4 C5 C6 111.77(8)
C4 C5 H5A 109.3
C6 C5 H5A 109.3
C4 C5 H5B 109.3
C6 C5 H5B 109.3
H5A C5 H5B 107.9
O1 C6 C7 108.14(7)
O1 C6 C5 110.77(7)
C7 C6 C5 111.90(7)
O1 C6 C1 102.44(7)
C7 C6 C1 112.32(7)
C5 C6 C1 110.85(7)
C12 C7 C8 118.85(8)
C12 C7 C6 120.25(8)
C8 C7 C6 120.90(8)
C9 C8 C7 120.97(9)
C9 C8 H8 119.5
C7 C8 H8 119.5
C8 C9 C10 119.95(9)
C8 C9 H9 120.0
C10 C9 H9 120.0
C11 C10 C9 119.52(9)
C11 C10 H10 120.2
C9 C10 H10 120.2
C10 C11 C12 120.86(9)
C10 C11 H11 119.6
C12 C11 H11 119.6
C7 C12 C11 119.83(8)
C7 C12 C13 120.89(8)
C11 C12 C13 119.28(8)
N1 C13 O2 113.46(7)
N1 C13 C14 112.03(7)
O2 C13 C14 101.55(7)
N1 C13 C12 110.31(7)
O2 C13 C12 107.83(7)
C14 C13 C12 111.33(7)
C20 C14 C15 118.70(8)
C20 C14 C13 122.05(8)
C15 C14 C13 119.20(8)
C16 C15 C14 120.60(8)
C16 C15 H15 119.7
C14 C15 H15 119.7
C15 C16 C17 121.11(8)
C15 C16 H16 119.4
C17 C16 H16 119.4
C16 C17 C19 118.17(8)
C16 C17 C18 119.90(9)
C19 C17 C18 121.93(9)
C17 C18 H18A 109.5
C17 C18 H18B 109.5
H18A C18 H18B 109.5
C17 C18 H18C 109.5
H18A C18 H18C 109.5
H18B C18 H18C 109.5
C17 C19 C20 120.87(9)
C17 C19 H19 119.6
C20 C19 H19 119.6
C14 C20 C19 120.53(8)
C14 C20 H20 119.7
C19 C20 H20 119.7
C13 N1 H1N 108.1(10)
C13 N1 H2N 109.5(10)
H1N N1 H2N 110.2(14)
C6 O1 O2 107.37(6)
C13 O2 O1 106.33(6)

loop_
_geom_bond_atom_site_label_1
_geom_bond_atom_site_label_2
_geom_bond_distance
C1 C2 1.5296(13)
C1 C6 1.5335(12)
C1 H1A 0.9900
C1 H1B 0.9900
C2 C3 1.5269(15)
C2 H2A 0.9900
C2 H2B 0.9900
C3 C4 1.5267(14)
C3 H3A 0.9900
C3 H3B 0.9900
C4 C5 1.5267(13)
C4 H4A 0.9900
C4 H4B 0.9900
C5 C6 1.5328(13)
C5 H5A 0.9900
C5 H5B 0.9900
C6 O1 1.4431(11)
C6 C7 1.5149(12)
C7 C12 1.3955(13)
C7 C8 1.4009(13)
C8 C9 1.3877(13)
C8 H8 0.9500
C9 C10 1.3901(15)
C9 H9 0.9500
C10 C11 1.3875(14)
C10 H10 0.9500
C11 C12 1.3968(12)
C11 H11 0.9500
C12 C13 1.5251(12)
C13 N1 1.4327(12)
C13 O2 1.4595(10)
C13 C14 1.5249(12)
C14 C20 1.3899(12)
C14 C15 1.3959(12)
C15 C16 1.3873(13)
C15 H15 0.9500
C16 C17 1.3943(13)
C16 H16 0.9500
C17 C19 1.3944(13)
C17 C18 1.5063(13)
C18 H18A 0.9800
C18 H18B 0.9800
C18 H18C 0.9800
C19 C20 1.3971(13)
C19 H19 0.9500
C20 H20 0.9500
N1 H1N 0.892(16)
N1 H2N 0.910(16)
O1 O2 1.4648(9)
